data_2105603
loop_
_publ_author_name
'Bertolasi, V.'
'Gilli, P.'
'Ferretti, V.'
'Gilli, G.'

_publ_section_title
;
 Intermolecular N-H&#x00B7;&#x00B7;&#x00B7;O Hydrogen Bonding Assisted by
 Resonance. II. Self Assembly of Hydrogen-Bonded Secondary Enaminones in
 Supramolecular Catemers
;
_journal_issue 1
_journal_name_full 'Acta Crystallographica Section B'
_journal_page_first 50
_journal_page_last 65
_journal_paper_doi 10.1107/S0108768197008677
_journal_volume 54
_journal_year 1998
_chemical_formula_analytical C15H19NO2
_chemical_formula_sum 'C15 H19 N O2'
_chemical_formula_weight 245.32
_chemical_name_systematic ?
_space_group_IT_number 33
_symmetry_cell_setting orthorhombic
_symmetry_space_group_name_Hall 'P 2c -2n'
_symmetry_space_group_name_H-M 'P n a 21'
_cell_angle_alpha 90.00000
_cell_angle_beta 90.00000
_cell_angle_gamma 90.00000
_cell_formula_units_Z 8
_cell_length_a 27.458(4)
_cell_length_b 7.180(2)
_cell_length_c 14.210(2)
_cell_measurement_reflns_used 25
_cell_measurement_temperature 295
_cell_measurement_theta_max 15
_cell_measurement_theta_min 10
_cell_volume 2801.5(10)
_diffrn_ambient_temperature 295
_diffrn_measurement_device_type 'Enraf-Nonius CAD4'
_diffrn_measurement_method \w/2\q
_diffrn_radiation_monochromator graphite
_diffrn_radiation_source 'fine focus sealed tube'
_diffrn_radiation_type 'Mo K\a'
_diffrn_radiation_wavelength 0.71069
_diffrn_reflns_limit_h_max 36
_diffrn_reflns_limit_h_min 0
_diffrn_reflns_limit_k_max 9
_diffrn_reflns_limit_k_min 0
_diffrn_reflns_limit_l_max 18
_diffrn_reflns_limit_l_min 0
_diffrn_reflns_number 3505
_diffrn_reflns_reduction_process ?
_diffrn_reflns_theta_max 28
_diffrn_reflns_theta_min 2
_diffrn_standards_decay_% none
_diffrn_standards_interval_time 120
_diffrn_standards_number 3
_exptl_absorpt_coefficient_mu 0.0768
_exptl_absorpt_correction_type none
_exptl_crystal_colour yellow
_exptl_crystal_density_diffrn 1.1633
_exptl_crystal_description prismatic
_exptl_crystal_F_000 1056.0
_exptl_crystal_size_max 0.48
_exptl_crystal_size_mid 0.38
_exptl_crystal_size_min 0.31
_refine_diff_density_max 0.11
_refine_diff_density_min -0.10
_refine_ls_extinction_method none
_refine_ls_goodness_of_fit_ref 1.42
_refine_ls_hydrogen_treatment 'H atoms isotropic'
_refine_ls_matrix_type full
_refine_ls_number_parameters 476
_refine_ls_number_reflns 2351
_refine_ls_R_factor_gt 0.040
_refine_ls_shift/su_max 0.02
_refine_ls_structure_factor_coef F
_refine_ls_weighting_details 'w = 4F^2^/[\s^2^(I) + (0.04F^2^)^2^]'
_refine_ls_weighting_scheme calc
_refine_ls_wR_factor_ref 0.044
_reflns_number_gt 2351
_reflns_number_total 3505
_reflns_threshold_expression I>2\s(I)
_cod_data_source_file na0080.cif
_cod_data_source_block 8
_cod_depositor_comments
;
The following automatic conversions were performed:

'_refine_ls_weighting_scheme' value 'w = 4F^2^/[\s^2^(I) +
(0.04F^2^)^2^]' was changed to 'calc'. New tag
'_refine_ls_weighting_details' was created. The value of the new tag
was set to 'w = 4F^2^/[\s^2^(I) + (0.04F^2^)^2^]'.

Automatic conversion script
Id: cif_fix_values 3143 2015-03-26 13:38:13Z robertas 
;
_cod_original_cell_volume 2801.0(10)
_cod_original_formula_sum 'C15 H19 N1 O2 '
_cod_database_code 2105603

loop_
_symmetry_equiv_pos_as_xyz
x,y,z
-x,-y,z+1/2
x+1/2,-y+1/2,z
-x+1/2,y+1/2,z+1/2

loop_
_atom_site_label
_atom_site_fract_x
_atom_site_fract_y
_atom_site_fract_z
_atom_site_U_iso_or_equiv
_atom_site_adp_type
_atom_site_occupancy
_atom_site_type_symbol
O1A 0.14867(9) -0.1796(3) 0.00000000 0.1165(12) Uani 1.0 O
O2A 0.31790(7) 0.2800(3) -0.2272(2) 0.0777(8) Uani 1.0 O
N1A 0.18364(7) 0.4631(3) -0.0222(2) 0.0492(6) Uani 1.0 N
C1A 0.13560(10) -0.0158(4) -0.0008(2) 0.0652(10) Uani 1.0 C
C2A 0.16931(9) 0.1324(3) -0.0142(2) 0.0523(8) Uani 1.0 C
C3A 0.15481(8) 0.3130(3) -0.0098(2) 0.0409(7) Uani 1.0 C
C4A 0.10273(9) 0.3617(3) 0.0109(2) 0.0472(7) Uani 1.0 C
C5A 0.07400(9) 0.2123(3) 0.0622(2) 0.0479(8) Uani 1.0 C
C6A 0.08290(10) 0.0293(4) 0.0111(2) 0.0630(10) Uani 1.0 C
C7A 0.09130(10) 0.1982(5) 0.1638(2) 0.0769(13) Uani 1.0 C
C8A 0.01980(10) 0.2606(4) 0.0611(3) 0.0702(10) Uani 1.0 C
C9A 0.23185(8) 0.4772(3) -0.0564(2) 0.0466(8) Uani 1.0 C
C10A 0.25054(9) 0.3561(4) -0.1237(2) 0.0498(8) Uani 1.0 C
C11A 0.29684(9) 0.3874(4) -0.1598(2) 0.0560(9) Uani 1.0 C
C12A 0.32420(10) 0.5360(5) -0.1281(2) 0.0661(10) Uani 1.0 C
C13A 0.30530(10) 0.6545(4) -0.0633(3) 0.0700(10) Uani 1.0 C
C14A 0.25960(10) 0.6277(4) -0.0269(2) 0.0601(9) Uani 1.0 C
C15A 0.29240(10) 0.1223(6) -0.2599(3) 0.0972(14) Uani 1.0 C
O1B 0.09634(8) 1.1139(2) -0.2665(2) 0.0895(9) Uani 1.0 O
O2B -0.07748(7) 0.6859(3) -0.0457(2) 0.0741(7) Uani 1.0 O
N1B 0.06178(7) 0.4727(3) -0.2289(2) 0.0479(6) Uani 1.0 N
C1B 0.10980(10) 0.9500(3) -0.2639(2) 0.0532(8) Uani 1.0 C
C2B 0.07679(9) 0.8033(3) -0.2440(2) 0.0461(7) Uani 1.0 C
C3B 0.09122(8) 0.6223(3) -0.2446(2) 0.0405(7) Uani 1.0 C
C4B 0.14295(9) 0.5713(3) -0.2640(2) 0.0467(7) Uani 1.0 C
C5B 0.16998(9) 0.7113(3) -0.3256(2) 0.0465(8) Uani 1.0 C
C6B 0.16180(10) 0.9026(4) -0.2827(2) 0.0558(9) Uani 1.0 C
C7B 0.14960(10) 0.7045(5) -0.4253(2) 0.0735(11) Uani 1.0 C
C8B 0.22410(10) 0.6664(5) -0.3271(3) 0.0769(11) Uani 1.0 C
C9B 0.01253(9) 0.4669(3) -0.2012(2) 0.0446(7) Uani 1.0 C
C10B -0.00690(9) 0.5900(3) -0.1361(2) 0.0461(7) Uani 1.0 C
C11B -0.05488(9) 0.5712(4) -0.1088(2) 0.0520(8) Uani 1.0 C
C12B -0.08323(9) 0.4308(4) -0.1446(2) 0.0616(10) Uani 1.0 C
C13B -0.06370(10) 0.3081(4) -0.2081(3) 0.0708(10) Uani 1.0 C
C14B -0.01600(10) 0.3245(4) -0.2369(2) 0.0630(9) Uani 1.0 C
C15B -0.05060(10) 0.8338(6) -0.0069(3) 0.0998(14) Uani 1.0 C
H1NA 0.1704(9) 0.576(3) -0.0113(19) 0.047(6) Uiso 1.0 H
H2A 0.2028(10) 0.104(4) -0.026(2) 0.060(7) Uiso 1.0 H
H41A 0.0889(9) 0.389(3) -0.047(2) 0.047(6) Uiso 1.0 H
H42A 0.1025(9) 0.477(3) 0.0466(19) 0.049(6) Uiso 1.0 H
H61A 0.0661(9) -0.062(3) 0.040(2) 0.053(6) Uiso 1.0 H
H62A 0.0687(9) 0.045(4) -0.052(2) 0.061(7) Uiso 1.0 H
H71A 0.1272(10) 0.165(4) 0.165(2) 0.069(8) Uiso 1.0 H
H72A 0.0730(11) 0.102(4) 0.194(3) 0.082(9) Uiso 1.0 H
H73A 0.0870(10) 0.311(4) 0.195(2) 0.067(7) Uiso 1.0 H
H81A 0.0153(10) 0.389(4) 0.086(2) 0.071(8) Uiso 1.0 H
H82A -0.0019(10) 0.173(4) 0.089(2) 0.064(7) Uiso 1.0 H
H83A 0.0069(11) 0.265(4) 0.001(2) 0.081(9) Uiso 1.0 H
H10A 0.2310(8) 0.267(4) -0.1456(18) 0.043(6) Uiso 1.0 H
H12A 0.3543(10) 0.556(4) -0.150(2) 0.067(7) Uiso 1.0 H
H13A 0.3266(9) 0.755(4) -0.043(2) 0.052(6) Uiso 1.0 H
H14A 0.2482(9) 0.706(4) 0.018(2) 0.055(7) Uiso 1.0 H
H151A 0.2885(11) 0.034(4) -0.202(2) 0.074(8) Uiso 1.0 H
H152A 0.3141(14) 0.069(5) -0.300(3) 0.111(11) Uiso 1.0 H
H153A 0.2634(12) 0.158(5) -0.287(3) 0.095(10) Uiso 1.0 H
H1NB 0.0739(8) 0.372(3) -0.2411(17) 0.041(5) Uiso 1.0 H
H2B 0.0447(7) 0.836(3) -0.2341(15) 0.028(5) Uiso 1.0 H
H41B 0.1585(9) 0.567(4) -0.2053(19) 0.051(6) Uiso 1.0 H
H42B 0.1427(10) 0.448(4) -0.294(2) 0.053(6) Uiso 1.0 H
H61B 0.1785(10) 0.906(4) -0.220(2) 0.067(7) Uiso 1.0 H
H62B 0.1753(11) 0.988(4) -0.320(2) 0.074(8) Uiso 1.0 H
H71B 0.1100(12) 0.734(5) -0.430(3) 0.084(9) Uiso 1.0 H
H72B 0.1627(10) 0.779(4) -0.467(2) 0.066(8) Uiso 1.0 H
H73B 0.1530(14) 0.577(5) -0.452(3) 0.108(11) Uiso 1.0 H
H81B 0.2289(11) 0.535(5) -0.357(2) 0.077(8) Uiso 1.0 H
H82B 0.2363(12) 0.742(5) -0.377(3) 0.089(10) Uiso 1.0 H
H83B 0.2414(12) 0.677(5) -0.260(3) 0.092(10) Uiso 1.0 H
H10B 0.0125(7) 0.679(3) -0.1103(15) 0.027(4) Uiso 1.0 H
H12B -0.1171(9) 0.424(4) -0.126(2) 0.056(7) Uiso 1.0 H
H13B -0.0825(10) 0.212(4) -0.242(2) 0.067(7) Uiso 1.0 H
H14B -0.0010(11) 0.235(4) -0.281(2) 0.074(8) Uiso 1.0 H
H151B -0.0760(13) 0.888(5) 0.037(3) 0.102(11) Uiso 1.0 H
H152B -0.0245(12) 0.792(5) 0.028(3) 0.088(9) Uiso 1.0 H
H153B -0.0364(13) 0.915(5) -0.062(3) 0.110(12) Uiso 1.0 H

loop_
_atom_site_aniso_label
_atom_site_aniso_U_11
_atom_site_aniso_U_22
_atom_site_aniso_U_33
_atom_site_aniso_U_12
_atom_site_aniso_U_13
_atom_site_aniso_U_23
O1A 0.0803(13) 0.0227(7) 0.173(2) -0.0049(13) 0.0335(16) 0.0041(8)
O2A 0.0409(8) 0.0836(12) 0.0596(10) -0.0101(11) 0.0092(8) 0.0098(9)
N1A 0.0378(8) 0.0270(7) 0.0518(10) 0.0000(8) 0.0083(8) 0.0022(7)
C1A 0.0532(13) 0.0294(10) 0.0718(17) -0.0088(12) 0.0099(13) 0.0014(10)
C2A 0.0372(10) 0.0296(9) 0.0572(13) -0.0004(11) 0.0047(11) 0.0044(9)
C3A 0.0354(10) 0.0268(8) 0.0346(10) 0.0003(9) -0.0002(9) 0.0017(8)
C4A 0.0419(10) 0.0281(9) 0.0419(11) 0.0025(9) 0.0036(10) 0.0046(9)
C5A 0.0419(10) 0.0326(10) 0.0389(11) 0.0009(9) 0.0074(9) 0.0032(9)
C6A 0.0510(12) 0.0332(10) 0.0651(15) -0.0070(12) 0.0093(12) -0.0124(10)
C7A 0.0772(18) 0.0599(15) 0.0449(13) 0.0079(13) 0.0071(14) 0.0012(15)
C8A 0.0441(12) 0.0526(14) 0.0695(17) 0.0060(14) 0.0141(13) -0.0003(11)
C9A 0.0346(9) 0.0329(9) 0.0429(11) 0.0069(10) 0.0011(9) 0.0022(9)
C10A 0.0346(9) 0.0421(11) 0.0413(12) 0.0034(10) -0.0050(10) 0.0024(9)
C11A 0.0341(10) 0.0566(13) 0.0420(12) 0.0084(12) -0.0013(10) 0.0086(10)
C12A 0.0348(11) 0.0637(15) 0.0581(14) 0.0137(13) 0.0017(11) -0.0028(11)
C13A 0.0448(12) 0.0517(13) 0.0693(17) 0.0064(14) 0.0002(13) -0.0140(11)
C14A 0.0492(12) 0.0399(11) 0.0532(14) -0.0017(12) 0.0027(11) -0.0052(10)
C15A 0.0605(15) 0.104(2) 0.0659(18) -0.0333(17) 0.0079(15) 0.0114(16)
O1B 0.0767(11) 0.0231(7) 0.1121(16) -0.0002(10) 0.0210(12) 0.0047(8)
O2B 0.0430(8) 0.0675(10) 0.0650(10) -0.0216(9) 0.0126(8) 0.0012(8)
N1B 0.0389(8) 0.0230(7) 0.0516(10) -0.0010(8) 0.0106(8) 0.0035(7)
C1B 0.0540(12) 0.0245(9) 0.0476(13) -0.0036(10) 0.0062(11) 0.0012(9)
C2B 0.0355(9) 0.0279(9) 0.0459(11) -0.0010(9) 0.0032(10) 0.0085(8)
C3B 0.0355(9) 0.0277(8) 0.0326(9) 0.0007(8) -0.0004(9) 0.0033(8)
C4B 0.0382(9) 0.0299(9) 0.0425(11) 0.0044(9) 0.0061(9) 0.0066(8)
C5B 0.0398(10) 0.0322(9) 0.0381(10) 0.0045(9) 0.0066(9) 0.0021(9)
C6B 0.0438(11) 0.0361(10) 0.0524(13) 0.0001(11) 0.0018(11) -0.0067(10)
C7B 0.0799(17) 0.0570(15) 0.0371(12) 0.0037(13) 0.0112(13) 0.0005(14)
C8B 0.0447(12) 0.0576(14) 0.0798(18) 0.0153(15) 0.0222(13) 0.0064(12)
C9B 0.0385(10) 0.0286(9) 0.0387(11) 0.0033(9) 0.0054(9) 0.0009(8)
C10B 0.0355(9) 0.0343(10) 0.0394(10) -0.0008(9) -0.0011(9) 0.0009(9)
C11B 0.0377(10) 0.0449(11) 0.0406(12) 0.0002(10) 0.0032(10) 0.0039(9)
C12B 0.0362(10) 0.0533(13) 0.0563(14) -0.0020(13) 0.0075(11) -0.0081(10)
C13B 0.0497(13) 0.0498(13) 0.0682(17) -0.0107(13) 0.0101(13) -0.0174(11)
C14B 0.0526(13) 0.0375(11) 0.0591(14) -0.0075(12) 0.0101(13) -0.0054(10)
C15B 0.0561(16) 0.0907(19) 0.090(2) -0.0477(17) 0.0090(16) 0.0045(15)

loop_
_atom_type_symbol
_atom_type_description
_atom_type_scat_dispersion_real
_atom_type_scat_dispersion_imag
_atom_type_scat_source
'O ' 'Oxygen      ' 0.0106 0.0060 'Int. Tab. C, 4.2.6.8, 6.1.1.4'
'N ' 'Nitrogen    ' 0.0061 0.0033 'Int. Tab. C, 4.2.6.8, 6.1.1.4'
'C ' 'Carbon      ' 0.0033 0.0016 'Int. Tab. C, 4.2.6.8, 6.1.1.4'
'H ' 'Hydrogen    ' 0.0000 0.0000 'Int. Tab. C, 4.2.6.8, 6.1.1.4'

loop_
_geom_angle_atom_site_label_1
_geom_angle_atom_site_label_2
_geom_angle_atom_site_label_3
_geom_angle
_geom_angle_publ_flag
C11A O2A C15A 118.4(3) no
C3A N1A C9A 130.6(2) no
C3A N1A H1NA 117(2) no
C9A N1A H1NA 112(2) no
O1A C1A C2A 121.9(2) no
O1A C1A C6A 119.3(2) no
C2A C1A C6A 118.9(3) no
C1A C2A C3A 121.2(2) no
C1A C2A H2A 119(2) no
C3A C2A H2A 119(2) no
N1A C3A C2A 125.8(2) no
N1A C3A C4A 113.5(2) no
C2A C3A C4A 120.7(2) no
C3A C4A C5A 115.1(2) no
C3A C4A H41A 105.0(10) no
C3A C4A H42A 108.0(10) no
C5A C4A H41A 111(2) no
C5A C4A H42A 110.0(10) no
H41A C4A H42A 106(2) no
C4A C5A C6A 107.3(2) no
C4A C5A C7A 109.9(2) no
C4A C5A C8A 109.9(2) no
C6A C5A C7A 110.2(2) no
C6A C5A C8A 110.3(2) no
C7A C5A C8A 109.2(2) no
C1A C6A C5A 113.4(2) no
C1A C6A H61A 113(2) no
C1A C6A H62A 108(2) no
C5A C6A H61A 109(2) no
C5A C6A H62A 106(2) no
H61A C6A H62A 107(2) no
C5A C7A H71A 110(2) no
C5A C7A H72A 108(2) no
C5A C7A H73A 110(2) no
H71A C7A H72A 109(3) no
H71A C7A H73A 109(2) no
H72A C7A H73A 111(3) no
C5A C8A H81A 109(2) no
C5A C8A H82A 117(2) no
C5A C8A H83A 113(2) no
H81A C8A H82A 112(2) no
H81A C8A H83A 105(3) no
H82A C8A H83A 100(3) no
N1A C9A C10A 122.5(2) no
N1A C9A C14A 117.7(2) no
C10A C9A C14A 119.6(2) no
C9A C10A C11A 119.4(2) no
C9A C10A H10A 118(2) no
C11A C10A H10A 123.0(10) no
O2A C11A C10A 123.9(2) no
O2A C11A C12A 115.9(3) no
C10A C11A C12A 120.2(2) no
C11A C12A C13A 119.9(3) no
C11A C12A H12A 121(2) no
C13A C12A H12A 119(2) no
C12A C13A C14A 121.2(3) no
C12A C13A H13A 116(2) no
C14A C13A H13A 123(2) no
C9A C14A C13A 119.8(3) no
C9A C14A H14A 120(2) no
C13A C14A H14A 120(2) no
O2A C15A H151A 106(2) no
O2A C15A H152A 103(3) no
O2A C15A H153A 110(2) no
H151A C15A H152A 107(3) no
H151A C15A H153A 114(3) no
H152A C15A H153A 115(3) no
C11B O2B C15B 118.3(3) no
C3B N1B C9B 129.7(2) no
C3B N1B H1NB 115(2) no
C9B N1B H1NB 115.0(10) no
O1B C1B C2B 121.6(2) no
O1B C1B C6B 119.8(2) no
C2B C1B C6B 118.5(2) no
C1B C2B C3B 121.6(2) no
C1B C2B H2B 117.0(10) no
C3B C2B H2B 122.0(10) no
N1B C3B C2B 125.4(2) no
N1B C3B C4B 113.7(2) no
C2B C3B C4B 120.9(2) no
C3B C4B C5B 114.0(2) no
C3B C4B H41B 106(2) no
C3B C4B H42B 107(2) no
C5B C4B H41B 108(2) no
C5B C4B H42B 111(2) no
H41B C4B H42B 111(2) no
C4B C5B C6B 107.1(2) no
C4B C5B C7B 109.5(2) no
C4B C5B C8B 110.1(2) no
C6B C5B C7B 110.3(2) no
C6B C5B C8B 110.0(2) no
C7B C5B C8B 109.8(2) no
C1B C6B C5B 114.8(2) no
C1B C6B H61B 106(2) no
C1B C6B H62B 110(2) no
C5B C6B H61B 108(2) no
C5B C6B H62B 109(2) no
H61B C6B H62B 109(3) no
C5B C7B H71B 114(2) no
C5B C7B H72B 117(2) no
C5B C7B H73B 110(2) no
H71B C7B H72B 104(3) no
H71B C7B H73B 105(3) no
H72B C7B H73B 106(3) no
C5B C8B H81B 109(2) no
C5B C8B H82B 103(2) no
C5B C8B H83B 114(2) no
H81B C8B H82B 100(3) no
H81B C8B H83B 112(3) no
H82B C8B H83B 118(3) no
N1B C9B C10B 122.4(2) no
N1B C9B C14B 117.6(2) no
C10B C9B C14B 119.9(2) no
C9B C10B C11B 119.5(2) no
C9B C10B H10B 119.0(10) no
C11B C10B H10B 121.0(10) no
O2B C11B C10B 124.0(2) no
O2B C11B C12B 115.4(3) no
C10B C11B C12B 120.6(2) no
C11B C12B C13B 119.6(3) no
C11B C12B H12B 119(2) no
C13B C12B H12B 121(2) no
C12B C13B C14B 120.9(3) no
C12B C13B H13B 124(2) no
C14B C13B H13B 114(2) no
C9B C14B C13B 119.5(3) no
C9B C14B H14B 118(2) no
C13B C14B H14B 122(2) no
O2B C15B H151B 100(2) no
O2B C15B H152B 112(2) no
O2B C15B H153B 109(2) no
H151B C15B H152B 109(3) no
H151B C15B H153B 120(3) no
H152B C15B H153B 107(3) no

loop_
_geom_bond_atom_site_label_1
_geom_bond_atom_site_label_2
_geom_bond_distance
_geom_bond_publ_flag
O1A C1A 1.229(3) no
O2A C11A 1.359(4) no
O2A C15A 1.410(5) no
N1A C3A 1.349(3) no
N1A C9A 1.414(3) no
N1A H1NA 0.90(2) no
C1A C2A 1.423(4) no
C1A C6A 1.493(4) no
C2A C3A 1.357(3) no
C2A H2A 0.96(2) no
C3A C4A 1.501(3) no
C4A C5A 1.518(4) no
C4A H41A 0.92(2) no
C4A H42A 0.97(2) no
C5A C6A 1.521(4) no
C5A C7A 1.523(4) no
C5A C8A 1.528(4) no
C6A H61A 0.91(2) no
C6A H62A 0.98(3) no
C7A H71A 1.02(2) no
C7A H72A 0.95(3) no
C7A H73A 0.93(3) no
C8A H81A 1.00(2) no
C8A H82A 0.96(2) no
C8A H83A 0.92(3) no
C9A C10A 1.391(4) no
C9A C14A 1.387(4) no
C10A C11A 1.389(4) no
C10A H10A 0.89(2) no
C11A C12A 1.380(4) no
C12A C13A 1.357(5) no
C12A H12A 0.89(2) no
C13A C14A 1.373(4) no
C13A H13A 0.97(2) no
C14A H14A 0.90(2) no
C15A H151A 1.04(3) no
C15A H152A 0.91(4) no
C15A H153A 0.92(3) no
O1B C1B 1.233(3) no
O2B C11B 1.366(4) no
O2B C15B 1.406(4) no
N1B C3B 1.363(3) no
N1B C9B 1.409(3) no
N1B H1NB 0.82(2) no
C1B C2B 1.417(3) no
C1B C6B 1.493(4) no
C2B C3B 1.359(3) no
C2B H2B 0.920(10) no
C3B C4B 1.492(3) no
C4B C5B 1.526(4) no
C4B H41B 0.94(2) no
C4B H42B 0.98(2) no
C5B C6B 1.520(4) no
C5B C7B 1.525(4) no
C5B C8B 1.521(4) no
C6B H61B 1.01(3) no
C6B H62B 0.89(3) no
C7B H71B 1.11(3) no
C7B H72B 0.88(3) no
C7B H73B 1.00(3) no
C8B H81B 1.04(3) no
C8B H82B 0.95(3) no
C8B H83B 1.06(3) no
C9B C10B 1.387(4) no
C9B C14B 1.383(4) no
C10B C11B 1.380(4) no
C10B H10B 0.91(2) no
C11B C12B 1.372(4) no
C12B C13B 1.370(4) no
C12B H12B 0.97(2) no
C13B C14B 1.378(4) no
C13B H13B 0.98(2) no
C14B H14B 0.99(3) no
C15B H151B 1.02(3) no
C15B H152B 0.92(3) no
C15B H153B 1.05(4) no

loop_
_geom_contact_atom_site_label_1
_geom_contact_atom_site_label_2
_geom_contact_distance
O1A C2A 2.320(3)
O1A C6A 2.352(4)
O1A H2A 2.55(3)
O1A H61A 2.49(3)
O1A H62A 2.82(3)
O1A H71A 3.46(3)
O2A C10A 2.425(3)
O2A C12A 2.322(4)
O2A H10A 2.66(2)
O2A H12A 2.47(3)
O2A H151A 1.97(3)
O2A H152A 1.84(4)
O2A H153A 1.93(4)
N1A C2A 2.409(3)
N1A C4A 2.385(3)
N1A C10A 2.459(3)
N1A C14A 2.397(3)
N1A H2A 2.63(3)
N1A H41A 2.68(2)
N1A H42A 2.43(3)
N1A H10A 2.60(3)
N1A H14A 2.55(3)
N1A H41B 2.79(3)
C1A C3A 2.422(3)
C1A C4A 2.862(4)
C1A C5A 2.520(4)
C1A C7A 3.052(5)
C1A H2A 2.07(3)
C1A H41A 3.24(2)
C1A H61A 2.03(3)
C1A H62A 2.02(3)
C1A H71A 2.70(3)
C1A H72A 3.36(3)
C2A C4A 2.486(3)
C2A C5A 2.891(4)
C2A C6A 2.511(4)
C2A C7A 3.348(4)
C2A C9A 3.072(3)
C2A C10A 3.158(4)
C2A H1NA 3.18(2)
C2A H41A 2.91(2)
C2A H42A 3.20(3)
C2A H61A 3.25(3)
C2A H62A 2.88(3)
C2A H71A 2.81(3)
C2A H10A 2.70(3)
C3A C5A 2.549(3)
C3A C6A 2.852(4)
C3A C7A 3.132(4)
C3A C9A 2.511(3)
C3A C10A 3.102(3)
C3A H1NA 1.93(2)
C3A H2A 2.01(3)
C3A H41A 1.96(2)
C3A H42A 2.02(3)
C3A H62A 3.10(3)
C3A H71A 2.81(3)
C3A H73A 3.45(3)
C3A H10A 2.87(2)
C3A H41B 3.33(3)
C4A C6A 2.447(4)
C4A C7A 2.490(4)
C4A C8A 2.494(4)
C4A H1NA 2.43(2)
C4A H2A 3.35(3)
C4A H61A 3.23(2)
C4A H62A 2.61(3)
C4A H71A 2.70(3)
C4A H72A 3.30(3)
C4A H73A 2.67(3)
C4A H81A 2.64(3)
C4A H82A 3.37(3)
C4A H83A 2.73(3)
C5A H41A 2.04(3)
C5A H42A 2.07(3)
C5A H61A 2.01(2)
C5A H62A 2.02(3)
C5A H71A 2.10(3)
C5A H72A 2.03(4)
C5A H73A 2.04(3)
C5A H81A 2.08(3)
C5A H82A 2.14(3)
C5A H83A 2.07(3)
C6A C7A 2.497(5)
C6A C8A 2.503(4)
C6A H2A 3.38(3)
C6A H41A 2.71(2)
C6A H42A 3.30(3)
C6A H71A 2.69(3)
C6A H72A 2.66(4)
C6A H73A 3.30(3)
C6A H81A 3.35(3)
C6A H82A 2.78(3)
C6A H83A 2.69(3)
C7A C8A 2.487(5)
C7A H41A 3.29(3)
C7A H42A 2.62(3)
C7A H61A 2.66(3)
C7A H62A 3.31(3)
C7A H81A 2.73(3)
C7A H82A 2.78(3)
C7A H83A 3.31(3)
C8A H41A 2.61(3)
C8A H42A 2.76(3)
C8A H61A 2.66(3)
C8A H62A 2.60(3)
C8A H71A 3.37(3)
C8A H72A 2.64(3)
C8A H73A 2.67(3)
C9A C11A 2.399(4)
C9A C12A 2.765(4)
C9A C13A 2.388(4)
C9A H1NA 1.94(2)
C9A H2A 2.83(3)
C9A H10A 1.97(3)
C9A H13A 3.28(3)
C9A H14A 2.00(3)
C9A H41B 2.99(3)
C9A H83B 3.25(4)
C10A C12A 2.400(4)
C10A C13A 2.755(4)
C10A C14A 2.400(4)
C10A C15A 2.807(5)
C10A H1NA 3.14(3)
C10A H2A 2.63(3)
C10A H12A 3.21(3)
C10A H14A 3.22(3)
C10A H151A 2.77(3)
C10A H153A 2.75(4)
C10A H41B 3.17(3)
C10A H83B 3.03(4)
C11A C13A 2.369(4)
C11A C14A 2.756(4)
C11A C15A 2.379(5)
C11A H10A 2.02(2)
C11A H12A 1.99(3)
C11A H13A 3.22(3)
C11A H151A 2.62(3)
C11A H152A 3.07(4)
C11A H153A 2.61(4)
C11A H83B 2.95(4)
C12A C14A 2.378(4)
C12A H10A 3.22(2)
C12A H13A 1.98(3)
C12A H14A 3.18(3)
C12A H83B 3.12(4)
C13A H12A 1.96(3)
C13A H14A 1.98(3)
C13A H83B 3.31(4)
C14A H1NA 2.49(2)
C14A H10A 3.19(3)
C14A H12A 3.18(3)
C14A H13A 2.07(3)
C14A H83B 3.38(4)
C15A H10A 2.56(3)
O1B C2B 2.316(3)
O1B C6B 2.363(3)
O1B H2B 2.49(2)
O1B H61B 2.79(3)
O1B H62B 2.47(3)
O2B C10B 2.425(3)
O2B C12B 2.314(4)
O2B H10B 2.64(2)
O2B H12B 2.46(3)
O2B H151B 1.87(4)
O2B H152B 1.95(3)
O2B H153B 2.01(4)
N1B C2B 2.419(3)
N1B C4B 2.391(3)
N1B C10B 2.450(3)
N1B C14B 2.388(3)
N1B H41A 2.76(3)
N1B H2B 2.65(2)
N1B H41B 2.76(2)
N1B H42B 2.41(3)
N1B H10B 2.62(2)
N1B H14B 2.53(3)
C1B C3B 2.423(3)
C1B C4B 2.868(3)
C1B C5B 2.538(4)
C1B C7B 3.093(4)
C1B H2B 2.010(19)
C1B H41B 3.17(3)
C1B H61B 2.02(3)
C1B H62B 1.99(3)
C1B H71B 2.82(4)
C1B H72B 3.46(3)
C2B C4B 2.481(3)
C2B C5B 2.886(4)
C2B C6B 2.502(4)
C2B C7B 3.338(4)
C2B C9B 3.053(3)
C2B C10B 3.159(4)
C2B H1NB 3.10(2)
C2B H41B 2.87(3)
C2B H42B 3.20(3)
C2B H61B 2.91(3)
C2B H62B 3.20(3)
C2B H71B 2.83(4)
C2B H10B 2.74(2)
C3B C5B 2.531(3)
C3B C6B 2.846(4)
C3B C7B 3.084(4)
C3B C9B 2.509(3)
C3B C10B 3.113(3)
C3B H41A 3.27(3)
C3B H1NB 1.86(2)
C3B H2B 2.00(2)
C3B H41B 1.97(3)
C3B H42B 2.01(3)
C3B H61B 3.17(3)
C3B H71B 2.80(4)
C3B H73B 3.41(4)
C3B H10B 2.91(2)
C4B C6B 2.449(4)
C4B C7B 2.491(4)
C4B C8B 2.498(4)
C4B H1NB 2.40(2)
C4B H2B 3.33(2)
C4B H61B 2.67(3)
C4B H62B 3.22(3)
C4B H71B 2.78(4)
C4B H72B 3.29(3)
C4B H73B 2.68(4)
C4B H81B 2.72(3)
C4B H82B 3.26(4)
C4B H83B 2.81(3)
C5B H41B 2.02(3)
C5B H42B 2.08(3)
C5B H61B 2.07(3)
C5B H62B 2.00(3)
C5B H71B 2.22(3)
C5B H72B 2.08(3)
C5B H73B 2.09(4)
C5B H81B 2.10(3)
C5B H82B 1.97(3)
C5B H83B 2.18(3)
C6B C7B 2.499(4)
C6B C8B 2.491(4)
C6B H2B 3.324(19)
C6B H41B 2.65(3)
C6B H42B 3.31(3)
C6B H71B 2.80(4)
C6B H72B 2.77(3)
C6B H73B 3.36(4)
C6B H81B 3.39(3)
C6B H82B 2.70(4)
C6B H83B 2.74(3)
C7B C8B 2.493(5)
C7B H41B 3.29(3)
C7B H42B 2.63(3)
C7B H61B 3.36(3)
C7B H62B 2.63(3)
C7B H81B 2.68(3)
C7B H82B 2.49(3)
C7B H83B 3.45(4)
C8B H41B 2.60(3)
C8B H42B 2.77(3)
C8B H61B 2.62(3)
C8B H62B 2.67(3)
C8B H71B 3.49(3)
C8B H72B 2.73(3)
C8B H73B 2.71(4)
C9B C11B 2.390(4)
C9B C12B 2.762(4)
C9B C13B 2.385(4)
C9B H41A 3.09(3)
C9B H83A 3.23(3)
C9B H1NB 1.90(2)
C9B H2B 2.83(2)
C9B H10B 2.00(2)
C9B H13B 3.24(3)
C9B H14B 2.05(3)
C10B C12B 2.391(4)
C10B C13B 2.752(4)
C10B C14B 2.397(4)
C10B C15B 2.806(5)
C10B H41A 3.26(2)
C10B H83A 3.07(3)
C10B H1NB 3.10(2)
C10B H2B 2.66(2)
C10B H12B 3.26(3)
C10B H14B 3.28(3)
C10B H152B 2.79(4)
C10B H153B 2.68(4)
C11B C13B 2.370(4)
C11B C14B 2.755(4)
C11B C15B 2.380(5)
C11B H83A 3.19(3)
C11B H10B 2.01(2)
C11B H12B 2.03(3)
C11B H13B 3.28(3)
C11B H151B 3.13(4)
C11B H152B 2.65(4)
C11B H153B 2.60(4)
C12B C14B 2.390(4)
C12B H83A 3.44(3)
C12B H10B 3.21(2)
C12B H13B 2.09(3)
C12B H14B 3.29(3)
C13B H12B 2.05(3)
C13B H14B 2.08(3)
C14B H83A 3.47(3)
C14B H1NB 2.49(2)
C14B H10B 3.21(2)
C14B H12B 3.27(3)
C14B H13B 2.00(3)
C15B H10B 2.53(2)
H1NA H41A 2.66(3)
H1NA H42A 2.16(4)
H1NA H10A 3.37(4)
H1NA H14A 2.37(4)
H1NA H41B 2.78(4)
H2A H71A 3.45(4)
H2A H10A 2.20(4)
H2A H151A 3.47(4)
H41A H42A 1.52(4)
H41A H62A 2.53(4)
H41A H73A 3.48(4)
H41A H81A 2.77(4)
H41A H83A 2.52(4)
H41A H1NB 2.79(4)
H41A H41B 3.22(4)
H41A H10B 3.09(3)
H42A H71A 2.89(4)
H42A H73A 2.45(4)
H42A H81A 2.54(4)
H42A H83A 3.10(4)
H61A H62A 1.52(4)
H61A H71A 2.94(4)
H61A H72A 2.49(4)
H61A H82A 2.61(4)
H61A H83A 2.91(4)
H62A H81A 3.47(4)
H62A H82A 2.94(4)
H62A H83A 2.44(4)
H71A H72A 1.61(4)
H71A H73A 1.58(4)
H72A H73A 1.55(4)
H72A H81A 3.02(4)
H72A H82A 2.59(4)
H72A H83A 3.48(5)
H73A H81A 2.56(4)
H73A H82A 3.03(4)
H81A H82A 1.62(4)
H81A H83A 1.52(5)
H81A H10B 3.48(4)
H81A H152B 3.20(4)
H82A H83A 1.43(5)
H83A H10B 3.37(4)
H10A H151A 2.44(4)
H10A H152A 3.47(5)
H10A H153A 2.33(5)
H10A H41B 3.06(4)
H10A H42B 3.47(4)
H10A H83B 3.38(4)
H12A H13A 2.22(4)
H13A H14A 2.35(4)
H151A H152A 1.57(6)
H151A H153A 1.65(5)
H152A H153A 1.55(5)
H153A H81B 3.03(5)
H1NB H2B 3.43(3)
H1NB H41B 2.76(3)
H1NB H42B 2.11(3)
H1NB H10B 3.34(3)
H1NB H14B 2.35(4)
H2B H71B 3.39(4)
H2B H10B 2.27(3)
H2B H153B 3.35(5)
H41B H42B 1.58(4)
H41B H61B 2.50(4)
H41B H62B 3.47(4)
H41B H81B 2.90(4)
H41B H82B 3.47(5)
H41B H83B 2.53(4)
H42B H71B 2.96(5)
H42B H72B 3.47(4)
H42B H73B 2.45(5)
H42B H81B 2.61(4)
H42B H83B 3.21(4)
H61B H62B 1.55(4)
H61B H82B 2.98(5)
H61B H83B 2.46(4)
H62B H71B 2.99(5)
H62B H72B 2.60(4)
H62B H82B 2.56(5)
H62B H83B 3.00(5)
H71B H72B 1.57(4)
H71B H73B 1.67(5)
H72B H73B 1.49(5)
H72B H81B 2.97(4)
H72B H82B 2.41(5)
H73B H81B 2.50(5)
H73B H82B 2.79(5)
H81B H82B 1.52(5)
H81B H83B 1.74(5)
H82B H83B 1.72(6)
H10B H152B 2.36(4)
H10B H153B 2.27(4)
H12B H13B 2.43(4)
H13B H14B 2.31(4)
H151B H152B 1.58(5)
H151B H153B 1.79(6)
H152B H153B 1.59(5)

loop_
_geom_hbond_atom_site_label_D
_geom_hbond_atom_site_label_H
_geom_hbond_atom_site_label_A
_geom_hbond_site_symmetry_A
_geom_hbond_distance_DH
_geom_hbond_distance_HA
_geom_hbond_distance_DA
_geom_hbond_angle_DHA
N1A H1NA O1A 1_565 0.90(2) 1.86(2) 2.757(3) 173(2)
N1B H1NB O1B 1_545 0.82(2) 1.99(2) 2.797(3) 174(2)

loop_
_geom_torsion_atom_site_label_1
_geom_torsion_atom_site_label_2
_geom_torsion_atom_site_label_3
_geom_torsion_atom_site_label_4
_geom_torsion
_geom_torsion_publ_flag
C15A O2A C11A C10A -3.0(4) no
C15A O2A C11A C12A 177.8(3) no
C11A O2A C15A H151A -62(2) no
C11A O2A C15A H152A -174(3) no
C11A O2A C15A H153A 62(2) no
C9A N1A C3A C2A 11.5(4) no
C9A N1A C3A C4A -168.9(2) no
H1NA N1A C3A C2A -172(2) no
H1NA N1A C3A C4A 6(2) no
C3A N1A C9A C10A 31.8(4) no
C3A N1A C9A C14A -153.8(3) no
H1NA N1A C9A C10A -142(2) no
H1NA N1A C9A C14A 31(2) no
O1A C1A C2A C3A -176.4(3) no
O1A C1A C2A H2A 3(2) no
C6A C1A C2A C3A 4.6(4) no
C6A C1A C2A H2A -175(2) no
O1A C1A C6A C5A 147.4(3) no
O1A C1A C6A H61A 23(2) no
O1A C1A C6A H62A -95(2) no
C2A C1A C6A C5A -33.6(4) no
C2A C1A C6A H61A -157(2) no
C2A C1A C6A H62A 83(2) no
C1A C2A C3A N1A -179.5(3) no
C1A C2A C3A C4A 1.0(4) no
H2A C2A C3A N1A 1(2) no
H2A C2A C3A C4A -178(2) no
N1A C3A C4A C5A -156.7(2) no
N1A C3A C4A H41A 80(2) no
N1A C3A C4A H42A -32(2) no
C2A C3A C4A C5A 22.9(3) no
C2A C3A C4A H41A -99(2) no
C2A C3A C4A H42A 147(2) no
C3A C4A C5A C6A -48.4(3) no
C3A C4A C5A C7A 71.4(3) no
C3A C4A C5A C8A -168.3(2) no
H41A C4A C5A C6A 71(2) no
H41A C4A C5A C7A -168(2) no
H41A C4A C5A C8A -48(2) no
H42A C4A C5A C6A -170(2) no
H42A C4A C5A C7A -50(2) no
H42A C4A C5A C8A 69(2) no
C4A C5A C6A C1A 53.4(3) no
C4A C5A C6A H61A -179(2) no
C4A C5A C6A H62A -64(2) no
C7A C5A C6A C1A -66.3(3) no
C7A C5A C6A H61A 61(2) no
C7A C5A C6A H62A 176(2) no
C8A C5A C6A C1A 173.1(2) no
C8A C5A C6A H61A -59(2) no
C8A C5A C6A H62A 55(2) no
C4A C5A C7A H71A -59(2) no
C4A C5A C7A H72A -178(2) no
C4A C5A C7A H73A 60(2) no
C6A C5A C7A H71A 58(2) no
C6A C5A C7A H72A -60(2) no
C6A C5A C7A H73A 178(2) no
C8A C5A C7A H71A 179(2) no
C8A C5A C7A H72A 60(2) no
C8A C5A C7A H73A -60(2) no
C4A C5A C8A H81A -52(2) no
C4A C5A C8A H82A 177(2) no
C4A C5A C8A H83A 63(2) no
C6A C5A C8A H81A -171(2) no
C6A C5A C8A H82A 59(2) no
C6A C5A C8A H83A -55(2) no
C7A C5A C8A H81A 67(2) no
C7A C5A C8A H82A -61(2) no
C7A C5A C8A H83A -176(2) no
N1A C9A C10A C11A 174.7(2) no
N1A C9A C10A H10A 0(2) no
C14A C9A C10A C11A 0.4(4) no
C14A C9A C10A H10A -173(2) no
N1A C9A C14A C13A -175.4(3) no
N1A C9A C14A H14A 7(2) no
C10A C9A C14A C13A -0.8(4) no
C10A C9A C14A H14A -178(2) no
C9A C10A C11A O2A -178.4(3) no
C9A C10A C11A C12A 0.8(4) no
H10A C10A C11A O2A -3(2) no
H10A C10A C11A C12A 175(2) no
O2A C11A C12A C13A 177.6(3) no
O2A C11A C12A H12A -1(2) no
C10A C11A C12A C13A -1.7(4) no
C10A C11A C12A H12A 179(2) no
C11A C12A C13A C14A 1.2(5) no
C11A C12A C13A H13A 179(2) no
H12A C12A C13A C14A -178(2) no
H12A C12A C13A H13A 0(3) no
C12A C13A C14A C9A 0.0(5) no
C12A C13A C14A H14A 178(2) no
H13A C13A C14A C9A -177(2) no
H13A C13A C14A H14A 0(3) no
C15B O2B C11B C10B 0.8(4) no
C15B O2B C11B C12B -179.4(3) no
C11B O2B C15B H151B -177(2) no
C11B O2B C15B H152B -62(2) no
C11B O2B C15B H153B 55(2) no
C9B N1B C3B C2B -6.0(4) no
C9B N1B C3B C4B 174.2(2) no
H1NB N1B C3B C2B 169(2) no
H1NB N1B C3B C4B -10(2) no
C3B N1B C9B C10B -38.6(4) no
C3B N1B C9B C14B 145.5(3) no
H1NB N1B C9B C10B 146(2) no
H1NB N1B C9B C14B -28(2) no
O1B C1B C2B C3B 177.5(3) no
O1B C1B C2B H2B 1.0(10) no
C6B C1B C2B C3B -2.1(4) no
C6B C1B C2B H2B -178.0(10) no
O1B C1B C6B C5B -150.6(3) no
O1B C1B C6B H61B 90(2) no
O1B C1B C6B H62B -26(2) no
C2B C1B C6B C5B 29.0(3) no
C2B C1B C6B H61B -89(2) no
C2B C1B C6B H62B 152(2) no
C1B C2B C3B N1B -178.1(2) no
C1B C2B C3B C4B 1.7(4) no
H2B C2B C3B N1B -1(2) no
H2B C2B C3B C4B 178.0(10) no
N1B C3B C4B C5B 152.0(2) no
N1B C3B C4B H41B -88(2) no
N1B C3B C4B H42B 29(2) no
C2B C3B C4B C5B -27.8(3) no
C2B C3B C4B H41B 91(2) no
C2B C3B C4B H42B -149(2) no
C3B C4B C5B C6B 50.4(3) no
C3B C4B C5B C7B -69.2(3) no
C3B C4B C5B C8B 170.0(2) no
H41B C4B C5B C6B -66(2) no
H41B C4B C5B C7B 173(2) no
H41B C4B C5B C8B 52(2) no
H42B C4B C5B C6B 171(2) no
H42B C4B C5B C7B 52(2) no
H42B C4B C5B C8B -68(2) no
C4B C5B C6B C1B -51.4(3) no
C4B C5B C6B H61B 66(2) no
C4B C5B C6B H62B -175(2) no
C7B C5B C6B C1B 67.7(3) no
C7B C5B C6B H61B -174(2) no
C7B C5B C6B H62B -56(2) no
C8B C5B C6B C1B -171.0(2) no
C8B C5B C6B H61B -52(2) no
C8B C5B C6B H62B 65(2) no
C4B C5B C7B H71B 58(2) no
C4B C5B C7B H72B -179(2) no
C4B C5B C7B H73B -58(2) no
C6B C5B C7B H71B -58(2) no
C6B C5B C7B H72B 63(2) no
C6B C5B C7B H73B -175(2) no
C8B C5B C7B H71B 179(2) no
C8B C5B C7B H72B -57(2) no
C8B C5B C7B H73B 62(2) no
C4B C5B C8B H81B 62(2) no
C4B C5B C8B H82B 168(2) no
C4B C5B C8B H83B -62(2) no
C6B C5B C8B H81B -179(2) no
C6B C5B C8B H82B -73(2) no
C6B C5B C8B H83B 55(2) no
C7B C5B C8B H81B -57(2) no
C7B C5B C8B H82B 47(2) no
C7B C5B C8B H83B 176(2) no
N1B C9B C10B C11B -177.0(2) no
N1B C9B C10B H10B 0(2) no
C14B C9B C10B C11B -1.2(4) no
C14B C9B C10B H10B 176.0(10) no
N1B C9B C14B C13B 176.8(3) no
N1B C9B C14B H14B 0(2) no
C10B C9B C14B C13B 0.9(4) no
C10B C9B C14B H14B -176(2) no
C9B C10B C11B O2B -179.5(2) no
C9B C10B C11B C12B 0.8(4) no
H10B C10B C11B O2B 3(2) no
H10B C10B C11B C12B -176(2) no
O2B C11B C12B C13B -179.7(3) no
O2B C11B C12B H12B 3(2) no
C10B C11B C12B C13B 0.0(4) no
C10B C11B C12B H12B -176(2) no
C11B C12B C13B C14B -0.3(5) no
C11B C12B C13B H13B -172(2) no
H12B C12B C13B C14B 177(2) no
H12B C12B C13B H13B 4(3) no
C12B C13B C14B C9B -0.1(4) no
C12B C13B C14B H14B 178(2) no
H13B C13B C14B C9B 174(2) no
H13B C13B C14B H14B -7(3) no
